data_2228664
loop_
_publ_author_name
'Mehrdad, Morteza'
'Ghanbari, Mohammad'
'Jadidi, Khosrow'
'Salemi, Amir'
'Khavasi, Hamid Reza'

_publ_section_title
;
 (2<i>Z</i>)-<i>N</i>-(4-Methoxyphenyl)-2-(4-methoxyphenylimino)-2<i>H</i>-1,4-benzoxazin-3-amine
;
_journal_coeditor_code BT5425
_journal_issue 1
_journal_name_full 'Acta Crystallographica Section E'
_journal_page_first o49
_journal_paper_doi 10.1107/S1600536810050294
_journal_volume 67
_journal_year 2011
_chemical_formula_iupac 'C22 H19 N3 O3'
_chemical_formula_moiety 'C22 H19 N3 O3'
_chemical_formula_sum 'C22 H19 N3 O3'
_chemical_formula_weight 373.40
_chemical_name_systematic
;
(2<i>Z</i>)-<i>N</i>-(4-Methoxyphenyl)-2-(4-methoxyphenylimino)-2<i>H</i>-
1,4-benzoxazin-3-amine
;
_space_group_IT_number 14
_symmetry_cell_setting monoclinic
_symmetry_space_group_name_Hall '-P 2yn'
_symmetry_space_group_name_H-M 'P 1 21/n 1'
_atom_sites_solution_hydrogens geom
_atom_sites_solution_primary direct
_atom_sites_solution_secondary difmap
_audit_creation_method SHELXL-97
_cell_angle_alpha 90.00
_cell_angle_beta 107.263(7)
_cell_angle_gamma 90.00
_cell_formula_units_Z 4
_cell_length_a 14.4225(14)
_cell_length_b 8.0836(5)
_cell_length_c 16.2749(14)
_cell_measurement_reflns_used 21467
_cell_measurement_temperature 298(2)
_cell_measurement_theta_max 29.25
_cell_measurement_theta_min 1.66
_cell_volume 1811.9(3)
_computing_cell_refinement 'X-AREA (Stoe & Cie, 2005)'
_computing_data_collection 'X-AREA (Stoe & Cie, 2005)'
_computing_data_reduction 'X-AREA (Stoe & Cie, 2005)'
_computing_molecular_graphics 'ORTEP-3 for Windows (Farrugia, 1997)'
_computing_publication_material 'WinGX (Farrugia, 1999)'
_computing_structure_refinement 'SHELXL97 (Sheldrick, 2008)'
_computing_structure_solution 'SHELXS97 (Sheldrick, 2008)'
_diffrn_ambient_temperature 298(2)
_diffrn_detector_area_resol_mean '0.15 mm'
_diffrn_measured_fraction_theta_full 0.993
_diffrn_measured_fraction_theta_max 0.993
_diffrn_measurement_device_type 'Stoe IPDS II'
_diffrn_measurement_method 'rotation method'
_diffrn_radiation_monochromator graphite
_diffrn_radiation_source 'fine-focus sealed tube'
_diffrn_radiation_type MoK\a
_diffrn_radiation_wavelength 0.71073
_diffrn_reflns_av_R_equivalents 0.1114
_diffrn_reflns_av_sigmaI/netI 0.0617
_diffrn_reflns_limit_h_max 19
_diffrn_reflns_limit_h_min -18
_diffrn_reflns_limit_k_max 11
_diffrn_reflns_limit_k_min -10
_diffrn_reflns_limit_l_max 22
_diffrn_reflns_limit_l_min -22
_diffrn_reflns_number 21467
_diffrn_reflns_theta_full 29.25
_diffrn_reflns_theta_max 29.25
_diffrn_reflns_theta_min 1.66
_diffrn_standards_number 0
_exptl_absorpt_coefficient_mu 0.093
_exptl_absorpt_correction_type none
_exptl_crystal_colour yellow
_exptl_crystal_density_diffrn 1.369
_exptl_crystal_density_method 'not measured'
_exptl_crystal_description needle
_exptl_crystal_F_000 784
_exptl_crystal_size_max 0.60
_exptl_crystal_size_mid 0.13
_exptl_crystal_size_min 0.04
_refine_diff_density_max 0.244
_refine_diff_density_min -0.276
_refine_ls_extinction_method none
_refine_ls_goodness_of_fit_ref 1.145
_refine_ls_hydrogen_treatment constr
_refine_ls_matrix_type full
_refine_ls_number_parameters 253
_refine_ls_number_reflns 4893
_refine_ls_number_restraints 0
_refine_ls_restrained_S_all 1.145
_refine_ls_R_factor_all 0.1262
_refine_ls_R_factor_gt 0.0828
_refine_ls_shift/su_max 0.002
_refine_ls_shift/su_mean 0.001
_refine_ls_structure_factor_coef Fsqd
_refine_ls_weighting_details 'calc w=1/[\s^2^(Fo^2^)+(0.0578P)^2^+0.8502P] where P=(Fo^2^+2Fc^2^)/3'
_refine_ls_weighting_scheme calc
_refine_ls_wR_factor_gt 0.1751
_refine_ls_wR_factor_ref 0.1952
_reflns_number_gt 3190
_reflns_number_total 4893
_reflns_threshold_expression I>2\s(I)
_cod_data_source_file bt5425.cif
_cod_data_source_block I
_cod_original_sg_symbol_H-M 'P 21/n'
_cod_database_code 2228664
_cod_database_fobs_code 2228664

loop_
_symmetry_equiv_pos_site_id
_symmetry_equiv_pos_as_xyz
1 x,y,z
2 1/2-x,1/2+y,1/2-z
3 -x,-y,-z
4 1/2+x,1/2-y,1/2+z

loop_
_atom_site_type_symbol
_atom_site_label
_atom_site_fract_x
_atom_site_fract_y
_atom_site_fract_z
_atom_site_U_iso_or_equiv
_atom_site_adp_type
_atom_site_calc_flag
_atom_site_refinement_flags
_atom_site_occupancy
_atom_site_disorder_assembly
_atom_site_disorder_group
C C1 -0.0070(3) 0.2134(5) 0.0453(2) 0.0719(9) Uani d . 1 . .
H H1A -0.0208 0.3142 0.0707 0.086 Uiso calc R 1 . .
H H1B 0.0435 0.1542 0.0866 0.086 Uiso calc R 1 . .
H H1C -0.0645 0.1464 0.0281 0.086 Uiso calc R 1 . .
C C2 0.1045(2) 0.3483(3) -0.01638(17) 0.0497(6) Uani d . 1 . .
C C3 0.1271(2) 0.3897(3) -0.09054(17) 0.0521(7) Uani d . 1 . .
H H3 0.0870 0.3551 -0.1437 0.063 Uiso calc R 1 . .
C C4 0.2088(2) 0.4820(3) -0.08625(16) 0.0476(6) Uani d . 1 . .
H H4 0.2224 0.5109 -0.1368 0.057 Uiso calc R 1 . .
C C5 0.27136(19) 0.5328(3) -0.00716(16) 0.0459(6) Uani d . 1 . .
C C6 0.2465(2) 0.4957(4) 0.06647(17) 0.0557(7) Uani d . 1 . .
H H6 0.2861 0.5319 0.1196 0.067 Uiso calc R 1 . .
C C7 0.1629(2) 0.4047(4) 0.06239(18) 0.0570(7) Uani d . 1 . .
H H7 0.1465 0.3822 0.1124 0.068 Uiso calc R 1 . .
C C8 0.43609(19) 0.6338(3) 0.05119(16) 0.0446(6) Uani d . 1 . .
C C9 0.54000(18) 0.5791(3) 0.18936(16) 0.0436(6) Uani d . 1 . .
C C10 0.5543(2) 0.5004(4) 0.26776(18) 0.0518(6) Uani d . 1 . .
H H10 0.5058 0.4342 0.2773 0.062 Uiso calc R 1 . .
C C11 0.6412(2) 0.5210(4) 0.33167(17) 0.0536(7) Uani d . 1 . .
H H11 0.6514 0.4685 0.3844 0.064 Uiso calc R 1 . .
C C12 0.7131(2) 0.6199(4) 0.31721(18) 0.0554(7) Uani d . 1 . .
H H12 0.7713 0.6340 0.3606 0.066 Uiso calc R 1 . .
C C13 0.6990(2) 0.6979(4) 0.23896(17) 0.0525(7) Uani d . 1 . .
H H13 0.7476 0.7644 0.2298 0.063 Uiso calc R 1 . .
C C14 0.61137(18) 0.6767(3) 0.17343(15) 0.0428(6) Uani d . 1 . .
C C15 0.5157(2) 0.7295(3) 0.03396(16) 0.0447(6) Uani d . 1 . .
C C16 0.55436(18) 0.8817(3) -0.08379(15) 0.0435(6) Uani d . 1 . .
C C17 0.6539(2) 0.9088(4) -0.04862(17) 0.0536(7) Uani d . 1 . .
H H17 0.6862 0.8660 0.0053 0.064 Uiso calc R 1 . .
C C18 0.7048(2) 0.9990(4) -0.09332(18) 0.0578(7) Uani d . 1 . .
H H18 0.7713 1.0150 -0.0693 0.069 Uiso calc R 1 . .
C C19 0.6583(2) 1.0656(3) -0.17326(17) 0.0487(6) Uani d . 1 . .
C C20 0.5592(2) 1.0388(4) -0.20832(17) 0.0548(7) Uani d . 1 . .
H H20 0.5268 1.0827 -0.2620 0.066 Uiso calc R 1 . .
C C21 0.5087(2) 0.9484(4) -0.16457(16) 0.0505(6) Uani d . 1 . .
H H21 0.4425 0.9312 -0.1894 0.061 Uiso calc R 1 . .
C C22 0.8046(2) 1.1618(5) -0.1983(2) 0.0777(10) Uani d . 1 . .
H H22A 0.8289 1.0517 -0.1997 0.093 Uiso calc R 1 . .
H H22B 0.8296 1.2060 -0.1412 0.093 Uiso calc R 1 . .
H H22C 0.8250 1.2305 -0.2379 0.093 Uiso calc R 1 . .
N N1 0.35461(16) 0.6221(3) -0.01063(14) 0.0499(5) Uani d . 1 . .
N N2 0.59911(15) 0.7521(3) 0.09392(12) 0.0413(5) Uani d . 1 . .
N N3 0.49602(16) 0.7909(3) -0.04487(13) 0.0494(5) Uani d . 1 . .
H H3A 0.4381 0.7720 -0.0774 0.059 Uiso calc R 1 . .
O O1 0.02353(17) 0.2511(3) -0.02758(14) 0.0700(6) Uani d . 1 . .
O O2 0.45078(13) 0.5596(3) 0.12731(12) 0.0556(5) Uani d . 1 . .
O O3 0.70194(16) 1.1580(3) -0.22196(13) 0.0655(6) Uani d . 1 . .

loop_
_atom_site_aniso_label
_atom_site_aniso_U_11
_atom_site_aniso_U_22
_atom_site_aniso_U_33
_atom_site_aniso_U_12
_atom_site_aniso_U_13
_atom_site_aniso_U_23
C1 0.066(2) 0.077(2) 0.076(2) -0.0097(17) 0.0262(17) 0.0031(18)
C2 0.0490(15) 0.0481(15) 0.0498(14) 0.0023(12) 0.0114(12) -0.0024(12)
C3 0.0606(17) 0.0492(15) 0.0416(13) -0.0021(13) 0.0074(12) -0.0070(12)
C4 0.0567(16) 0.0476(15) 0.0367(12) 0.0030(12) 0.0111(11) -0.0008(11)
C5 0.0479(14) 0.0464(14) 0.0405(12) 0.0063(11) 0.0088(11) -0.0015(11)
C6 0.0488(15) 0.075(2) 0.0393(13) -0.0014(14) 0.0072(11) -0.0043(13)
C7 0.0549(17) 0.075(2) 0.0414(13) -0.0001(15) 0.0143(12) 0.0018(13)
C8 0.0438(13) 0.0448(14) 0.0420(13) 0.0052(11) 0.0077(11) -0.0031(11)
C9 0.0378(13) 0.0457(14) 0.0445(13) 0.0027(10) 0.0079(10) 0.0008(11)
C10 0.0464(14) 0.0535(16) 0.0554(15) 0.0022(12) 0.0147(12) 0.0093(13)
C11 0.0533(16) 0.0587(17) 0.0434(13) 0.0080(13) 0.0061(12) 0.0054(13)
C12 0.0479(15) 0.0627(18) 0.0486(14) -0.0022(13) 0.0035(12) -0.0079(13)
C13 0.0467(15) 0.0584(17) 0.0499(15) -0.0085(12) 0.0104(12) -0.0057(13)
C14 0.0438(13) 0.0431(13) 0.0414(12) 0.0015(11) 0.0125(10) -0.0020(10)
C15 0.0531(15) 0.0393(13) 0.0443(13) 0.0065(11) 0.0186(11) -0.0017(10)
C16 0.0440(13) 0.0461(14) 0.0400(12) 0.0054(11) 0.0119(11) -0.0026(10)
C17 0.0440(14) 0.0676(18) 0.0433(14) 0.0022(13) 0.0036(12) 0.0082(13)
C18 0.0421(14) 0.075(2) 0.0497(14) -0.0037(14) 0.0041(12) 0.0031(15)
C19 0.0533(15) 0.0501(15) 0.0423(13) 0.0014(12) 0.0136(12) -0.0018(11)
C20 0.0530(16) 0.0699(19) 0.0372(12) 0.0059(14) 0.0068(12) 0.0054(13)
C21 0.0422(13) 0.0640(18) 0.0408(13) 0.0028(12) 0.0052(11) -0.0016(12)
C22 0.0560(19) 0.095(3) 0.084(2) -0.0101(18) 0.0233(18) 0.012(2)
N1 0.0459(12) 0.0551(14) 0.0447(11) -0.0003(10) 0.0071(10) -0.0023(10)
N2 0.0417(11) 0.0446(12) 0.0361(10) -0.0024(9) 0.0095(8) -0.0002(9)
N3 0.0446(12) 0.0576(14) 0.0431(11) 0.0033(10) 0.0087(9) 0.0008(10)
O1 0.0668(14) 0.0815(15) 0.0617(13) -0.0229(12) 0.0193(11) -0.0067(11)
O2 0.0446(10) 0.0604(12) 0.0558(11) -0.0025(9) 0.0058(9) 0.0078(9)
O3 0.0595(13) 0.0817(15) 0.0544(11) -0.0078(11) 0.0157(10) 0.0101(11)

loop_
_atom_type_symbol
_atom_type_description
_atom_type_scat_dispersion_real
_atom_type_scat_dispersion_imag
_atom_type_scat_source
C C 0.0033 0.0016 'International Tables Vol C Tables 4.2.6.8 and 6.1.1.4'
H H 0.0000 0.0000 'International Tables Vol C Tables 4.2.6.8 and 6.1.1.4'
N N 0.0061 0.0033 'International Tables Vol C Tables 4.2.6.8 and 6.1.1.4'
O O 0.0106 0.0060 'International Tables Vol C Tables 4.2.6.8 and 6.1.1.4'

loop_
_geom_angle_atom_site_label_1
_geom_angle_atom_site_label_2
_geom_angle_atom_site_label_3
_geom_angle_site_symmetry_1
_geom_angle_site_symmetry_3
_geom_angle
_geom_angle_publ_flag
O1 C1 H1A . . 109.5 ?
O1 C1 H1B . . 109.5 ?
H1A C1 H1B . . 109.5 ?
O1 C1 H1C . . 109.5 ?
H1A C1 H1C . . 109.5 ?
H1B C1 H1C . . 109.5 ?
O1 C2 C3 . . 115.8(2) ?
O1 C2 C7 . . 124.8(3) ?
C3 C2 C7 . . 119.5(3) ?
C4 C3 C2 . . 120.5(2) ?
C4 C3 H3 . . 119.8 ?
C2 C3 H3 . . 119.8 ?
C3 C4 C5 . . 121.0(2) ?
C3 C4 H4 . . 119.5 ?
C5 C4 H4 . . 119.5 ?
C6 C5 C4 . . 118.2(3) ?
C6 C5 N1 . . 125.9(2) ?
C4 C5 N1 . . 115.9(2) ?
C5 C6 C7 . . 121.0(3) ?
C5 C6 H6 . . 119.5 ?
C7 C6 H6 . . 119.5 ?
C2 C7 C6 . . 119.8(3) ?
C2 C7 H7 . . 120.1 ?
C6 C7 H7 . . 120.1 ?
N1 C8 O2 . . 122.8(2) ?
N1 C8 C15 . . 117.7(2) ?
O2 C8 C15 . . 119.5(2) ?
C14 C9 C10 . . 121.3(2) ?
C14 C9 O2 . . 120.6(2) ?
C10 C9 O2 . . 118.1(2) ?
C11 C10 C9 . . 119.5(3) ?
C11 C10 H10 . . 120.3 ?
C9 C10 H10 . . 120.3 ?
C10 C11 C12 . . 120.0(3) ?
C10 C11 H11 . . 120.0 ?
C12 C11 H11 . . 120.0 ?
C13 C12 C11 . . 120.6(3) ?
C13 C12 H12 . . 119.7 ?
C11 C12 H12 . . 119.7 ?
C12 C13 C14 . . 119.9(3) ?
C12 C13 H13 . . 120.1 ?
C14 C13 H13 . . 120.1 ?
C9 C14 N2 . . 121.9(2) ?
C9 C14 C13 . . 118.8(2) ?
N2 C14 C13 . . 119.4(2) ?
N2 C15 N3 . . 123.5(2) ?
N2 C15 C8 . . 121.4(2) ?
N3 C15 C8 . . 115.1(2) ?
C21 C16 C17 . . 117.8(2) ?
C21 C16 N3 . . 116.8(2) ?
C17 C16 N3 . . 125.4(2) ?
C18 C17 C16 . . 120.6(2) ?
C18 C17 H17 . . 119.7 ?
C16 C17 H17 . . 119.7 ?
C19 C18 C17 . . 120.9(3) ?
C19 C18 H18 . . 119.5 ?
C17 C18 H18 . . 119.5 ?
O3 C19 C18 . . 125.3(3) ?
O3 C19 C20 . . 116.1(2) ?
C18 C19 C20 . . 118.5(3) ?
C21 C20 C19 . . 120.7(2) ?
C21 C20 H20 . . 119.7 ?
C19 C20 H20 . . 119.7 ?
C20 C21 C16 . . 121.4(2) ?
C20 C21 H21 . . 119.3 ?
C16 C21 H21 . . 119.3 ?
O3 C22 H22A . . 109.5 ?
O3 C22 H22B . . 109.5 ?
H22A C22 H22B . . 109.5 ?
O3 C22 H22C . . 109.5 ?
H22A C22 H22C . . 109.5 ?
H22B C22 H22C . . 109.5 ?
C8 N1 C5 . . 125.9(2) ?
C15 N2 C14 . . 117.6(2) ?
C15 N3 C16 . . 130.4(2) ?
C15 N3 H3A . . 114.8 ?
C16 N3 H3A . . 114.8 ?
C2 O1 C1 . . 118.4(2) ?
C8 O2 C9 . . 118.8(2) ?
C19 O3 C22 . . 118.5(2) ?

loop_
_geom_bond_atom_site_label_1
_geom_bond_atom_site_label_2
_geom_bond_site_symmetry_2
_geom_bond_distance
_geom_bond_publ_flag
C1 O1 . 1.416(4) ?
C1 H1A . 0.9600 ?
C1 H1B . 0.9600 ?
C1 H1C . 0.9600 ?
C2 O1 . 1.374(3) ?
C2 C3 . 1.382(4) ?
C2 C7 . 1.386(4) ?
C3 C4 . 1.378(4) ?
C3 H3 . 0.9300 ?
C4 C5 . 1.397(3) ?
C4 H4 . 0.9300 ?
C5 C6 . 1.382(4) ?
C5 N1 . 1.417(4) ?
C6 C7 . 1.397(4) ?
C6 H6 . 0.9300 ?
C7 H7 . 0.9300 ?
C8 N1 . 1.304(3) ?
C8 O2 . 1.336(3) ?
C8 C15 . 1.479(4) ?
C9 C14 . 1.381(4) ?
C9 C10 . 1.385(4) ?
C9 O2 . 1.389(3) ?
C10 C11 . 1.381(4) ?
C10 H10 . 0.9300 ?
C11 C12 . 1.384(4) ?
C11 H11 . 0.9300 ?
C12 C13 . 1.381(4) ?
C12 H12 . 0.9300 ?
C13 C14 . 1.402(4) ?
C13 H13 . 0.9300 ?
C14 N2 . 1.393(3) ?
C15 N2 . 1.318(3) ?
C15 N3 . 1.325(3) ?
C16 C21 . 1.393(4) ?
C16 C17 . 1.396(4) ?
C16 N3 . 1.401(3) ?
C17 C18 . 1.385(4) ?
C17 H17 . 0.9300 ?
C18 C19 . 1.384(4) ?
C18 H18 . 0.9300 ?
C19 O3 . 1.370(3) ?
C19 C20 . 1.390(4) ?
C20 C21 . 1.371(4) ?
C20 H20 . 0.9300 ?
C21 H21 . 0.9300 ?
C22 O3 . 1.415(4) ?
C22 H22A . 0.9600 ?
C22 H22B . 0.9600 ?
C22 H22C . 0.9600 ?
N3 H3A . 0.8600 ?

loop_
_geom_hbond_atom_site_label_D
_geom_hbond_atom_site_label_H
_geom_hbond_atom_site_label_A
_geom_hbond_site_symmetry_A
_geom_hbond_distance_DH
_geom_hbond_distance_HA
_geom_hbond_distance_DA
_geom_hbond_angle_DHA
_geom_hbond_publ_flag
C7 H7 O3 4_465 0.93 2.59 3.423(3) 149 yes

loop_
_geom_torsion_atom_site_label_1
_geom_torsion_atom_site_label_2
_geom_torsion_atom_site_label_3
_geom_torsion_atom_site_label_4
_geom_torsion_site_symmetry_1
_geom_torsion_site_symmetry_2
_geom_torsion_site_symmetry_3
_geom_torsion_site_symmetry_4
_geom_torsion
_geom_torsion_publ_flag
O1 C2 C3 C4 . . . . -177.7(3) ?
C7 C2 C3 C4 . . . . 2.0(4) ?
C2 C3 C4 C5 . . . . 1.3(4) ?
C3 C4 C5 C6 . . . . -3.4(4) ?
C3 C4 C5 N1 . . . . 177.9(2) ?
C4 C5 C6 C7 . . . . 2.3(4) ?
N1 C5 C6 C7 . . . . -179.3(3) ?
O1 C2 C7 C6 . . . . 176.6(3) ?
C3 C2 C7 C6 . . . . -3.2(4) ?
C5 C6 C7 C2 . . . . 1.0(5) ?
C14 C9 C10 C11 . . . . 0.6(4) ?
O2 C9 C10 C11 . . . . -178.2(3) ?
C9 C10 C11 C12 . . . . 0.1(4) ?
C10 C11 C12 C13 . . . . -0.4(5) ?
C11 C12 C13 C14 . . . . -0.1(4) ?
C10 C9 C14 N2 . . . . 177.9(2) ?
O2 C9 C14 N2 . . . . -3.4(4) ?
C10 C9 C14 C13 . . . . -1.1(4) ?
O2 C9 C14 C13 . . . . 177.7(2) ?
C12 C13 C14 C9 . . . . 0.9(4) ?
C12 C13 C14 N2 . . . . -178.1(3) ?
N1 C8 C15 N2 . . . . 177.6(2) ?
O2 C8 C15 N2 . . . . -4.3(4) ?
N1 C8 C15 N3 . . . . -1.7(3) ?
O2 C8 C15 N3 . . . . 176.5(2) ?
C21 C16 C17 C18 . . . . -0.2(4) ?
N3 C16 C17 C18 . . . . 179.2(3) ?
C16 C17 C18 C19 . . . . 0.7(5) ?
C17 C18 C19 O3 . . . . 179.2(3) ?
C17 C18 C19 C20 . . . . -0.6(5) ?
O3 C19 C20 C21 . . . . -179.8(3) ?
C18 C19 C20 C21 . . . . 0.0(4) ?
C19 C20 C21 C16 . . . . 0.5(5) ?
C17 C16 C21 C20 . . . . -0.4(4) ?
N3 C16 C21 C20 . . . . -179.8(3) ?
O2 C8 N1 C5 . . . . 0.2(4) ?
C15 C8 N1 C5 . . . . 178.3(2) ?
C6 C5 N1 C8 . . . . 25.8(4) ?
C4 C5 N1 C8 . . . . -155.7(3) ?
N3 C15 N2 C14 . . . . -178.2(2) ?
C8 C15 N2 C14 . . . . 2.6(3) ?
C9 C14 N2 C15 . . . . 1.1(4) ?
C13 C14 N2 C15 . . . . -179.9(2) ?
N2 C15 N3 C16 . . . . 3.1(4) ?
C8 C15 N3 C16 . . . . -177.7(2) ?
C21 C16 N3 C15 . . . . -171.6(3) ?
C17 C16 N3 C15 . . . . 9.0(5) ?
C3 C2 O1 C1 . . . . -176.0(3) ?
C7 C2 O1 C1 . . . . 4.3(5) ?
N1 C8 O2 C9 . . . . -180.0(2) ?
C15 C8 O2 C9 . . . . 2.0(3) ?
C14 C9 O2 C8 . . . . 1.6(4) ?
C10 C9 O2 C8 . . . . -179.6(2) ?
C18 C19 O3 C22 . . . . 12.6(5) ?
C20 C19 O3 C22 . . . . -167.6(3) ?

loop_
_cod_related_entry_id
_cod_related_entry_database
_cod_related_entry_code
1 ChemSpider 411787
